data_1547126
loop_
_publ_author_name
'Li, Bo'
'Fang, Sheng-Long'
'Huang, Dan-Ying'
'Shi, Bing-Feng'

_publ_section_title
;
 Ru-Catalyzed Meta-C-H Benzylation of Arenes with Toluene Derivatives.
;
_journal_issue 15
_journal_name_full 'Organic letters'
_journal_page_first 3950
_journal_page_last 3953
_journal_paper_doi 10.1021/acs.orglett.7b01529
_journal_volume 19
_journal_year 2017
_chemical_formula_moiety 'C18 H15 Cl N2 O'
_chemical_formula_sum 'C18 H15 Cl N2 O'
_chemical_formula_weight 310.77
_chemical_name_systematic
;
 ? 
;
_space_group_crystal_system monoclinic
_space_group_IT_number 14
_space_group_name_Hall '-P 2ybc'
_space_group_name_H-M_alt 'P 1 21/c 1'
_symmetry_space_group_name_Hall '-P 2ybc'
_symmetry_space_group_name_H-M 'P 1 21/c 1'
_atom_sites_solution_hydrogens geom
_atom_sites_solution_primary direct
_atom_sites_solution_secondary difmap
_audit_creation_date 2016-07-20
_audit_creation_method
;
Olex2 1.2
(compiled 2014.03.20 svn.r2914 for OlexSys, GUI svn.r4816)
;
_cell_angle_alpha 90.00
_cell_angle_beta 95.102(6)
_cell_angle_gamma 90.00
_cell_formula_units_Z 4
_cell_length_a 11.6030(7)
_cell_length_b 7.7040(7)
_cell_length_c 16.6899(11)
_cell_measurement_reflns_used 1701
_cell_measurement_temperature 170.0
_cell_measurement_theta_max 29.3802
_cell_measurement_theta_min 3.1715
_cell_volume 1485.99(19)
_computing_cell_refinement
;
CrysAlisPro, Agilent Technologies,
Version 1.171.35.11 (release 16-05-2011 CrysAlis171 .NET)
(compiled May 16 2011,17:55:39)
;
_computing_data_collection
;
CrysAlisPro, Agilent Technologies,
Version 1.171.35.11 (release 16-05-2011 CrysAlis171 .NET)
(compiled May 16 2011,17:55:39)
;
_computing_data_reduction
;
CrysAlisPro, Agilent Technologies,
Version 1.171.35.11 (release 16-05-2011 CrysAlis171 .NET)
(compiled May 16 2011,17:55:39)
;
_computing_molecular_graphics 'Olex2 (Dolomanov et al., 2009)'
_computing_publication_material 'Olex2 (Dolomanov et al., 2009)'
_computing_structure_refinement 'ShelXL (Sheldrick, 2008)'
_computing_structure_solution 'ShelXS (Sheldrick, 2008)'
_diffrn_ambient_temperature 170.0
_diffrn_detector_area_resol_mean 10.3592
_diffrn_measured_fraction_theta_full 0.998
_diffrn_measured_fraction_theta_max 0.998
_diffrn_measurement_device_type 'Xcalibur, Atlas, Gemini ultra'
_diffrn_measurement_method '\w scans'
_diffrn_orient_matrix_UB_11 0.0266381000
_diffrn_orient_matrix_UB_12 0.0276185000
_diffrn_orient_matrix_UB_13 -0.0344155000
_diffrn_orient_matrix_UB_21 -0.0196940000
_diffrn_orient_matrix_UB_22 -0.0763499000
_diffrn_orient_matrix_UB_23 -0.0207434000
_diffrn_orient_matrix_UB_31 -0.0516333000
_diffrn_orient_matrix_UB_32 0.0434157000
_diffrn_orient_matrix_UB_33 -0.0144139000
_diffrn_radiation_monochromator graphite
_diffrn_radiation_type MoK\a
_diffrn_radiation_wavelength 0.71073
_diffrn_reflns_av_R_equivalents 0.0404
_diffrn_reflns_av_unetI/netI 0.0459
_diffrn_reflns_limit_h_max 11
_diffrn_reflns_limit_h_min -13
_diffrn_reflns_limit_k_max 7
_diffrn_reflns_limit_k_min -9
_diffrn_reflns_limit_l_max 20
_diffrn_reflns_limit_l_min -14
_diffrn_reflns_number 6045
_diffrn_reflns_theta_full 25.34
_diffrn_reflns_theta_max 25.34
_diffrn_reflns_theta_min 3.18
_diffrn_source 'Enhance (Mo) X-ray Source'
_exptl_absorpt_coefficient_mu 0.260
_exptl_absorpt_correction_T_max 1.00000
_exptl_absorpt_correction_T_min 0.82812
_exptl_absorpt_correction_type multi-scan
_exptl_absorpt_process_details
;
CrysAlisPro, Agilent Technologies,
Version 1.171.35.11 (release 16-05-2011 CrysAlis171 .NET)
(compiled May 16 2011,17:55:39)
Empirical absorption correction using spherical harmonics,
 implemented in SCALE3 ABSPACK scaling algorithm.
;
_exptl_crystal_colour yellow
_exptl_crystal_colour_primary yellow
_exptl_crystal_density_diffrn 1.389
_exptl_crystal_density_method 'not measured'
_exptl_crystal_description block
_exptl_crystal_F_000 648
_exptl_crystal_size_max 0.48
_exptl_crystal_size_mid 0.36
_exptl_crystal_size_min 0.3
_refine_diff_density_max 0.211
_refine_diff_density_min -0.375
_refine_diff_density_rms 0.053
_refine_ls_extinction_method none
_refine_ls_goodness_of_fit_ref 1.051
_refine_ls_hydrogen_treatment constr
_refine_ls_matrix_type full
_refine_ls_number_parameters 200
_refine_ls_number_reflns 2712
_refine_ls_number_restraints 0
_refine_ls_restrained_S_all 1.051
_refine_ls_R_factor_all 0.0633
_refine_ls_R_factor_gt 0.0459
_refine_ls_shift/su_max 0.000
_refine_ls_shift/su_mean 0.000
_refine_ls_structure_factor_coef Fsqd
_refine_ls_weighting_details 'calc w=1/[\s^2^(Fo^2^)+(0.0550P)^2^+0.3075P] where P=(Fo^2^+2Fc^2^)/3'
_refine_ls_weighting_scheme calc
_refine_ls_wR_factor_gt 0.1110
_refine_ls_wR_factor_ref 0.1262
_reflns_number_gt 2089
_reflns_number_total 2712
_reflns_threshold_expression >2sigma(I)
_cod_data_source_file ol7b01529_si_002.cif
_cod_data_source_block 160719_libo8_89b
_cod_database_code 1547126
_chemical_oxdiff_formula 'c10 h10 n2 o2 Cl1'
_reflns_odcompleteness_completeness 99.51
_reflns_odcompleteness_iscentric 1
_reflns_odcompleteness_theta 26.32
_olex2_refinement_description
;
1. Fixed Uiso
 At 1.2 times of:
  All C(H) groups, All C(H,H) groups
 At 1.5 times of:
  All C(H,H,H) groups
2.a Secondary CH2 refined with riding coordinates:
 C7(H7A,H7B)
2.b Aromatic/amide H refined with riding coordinates:
 C2(H2), C3(H3), C4(H4), C5(H5), C10(H10), C11(H11), C13(H13), C16(H16),
 C17(H17), C18(H18)
2.c Idealised Me refined as rotating group:
 C14(H14A,H14B,H14C)
;

loop_
_space_group_symop_id
_space_group_symop_operation_xyz
1 'x, y, z'
2 '-x, y+1/2, -z+1/2'
3 '-x, -y, -z'
4 'x, -y-1/2, z-1/2'

loop_
_atom_site_label
_atom_site_type_symbol
_atom_site_fract_x
_atom_site_fract_y
_atom_site_fract_z
_atom_site_U_iso_or_equiv
_atom_site_adp_type
_atom_site_occupancy
_atom_site_calc_flag
_atom_site_refinement_flags_posn
Cl1 Cl 0.11479(5) 0.28334(10) 0.12629(4) 0.0484(2) Uani 1 d .
O1 O 0.30168(12) -0.2117(2) 0.27693(10) 0.0370(4) Uani 1 d .
N1 N 0.73547(14) 0.1107(2) 0.48560(11) 0.0334(5) Uani 1 d .
N2 N 0.63559(15) 0.3659(3) 0.43827(12) 0.0380(5) Uani 1 d .
C1 C 0.09498(17) 0.2502(3) 0.22724(13) 0.0295(5) Uani 1 d .
C2 C -0.01088(18) 0.2941(3) 0.25402(15) 0.0366(6) Uani 1 d .
H2 H -0.0712 0.3391 0.2176 0.044 Uiso 1 calc R
C3 C -0.02756(19) 0.2721(3) 0.33360(15) 0.0392(6) Uani 1 d .
H3 H -0.0999 0.3006 0.3527 0.047 Uiso 1 calc R
C4 C 0.06142(19) 0.2080(3) 0.38605(15) 0.0361(6) Uani 1 d .
H4 H 0.0502 0.1928 0.4413 0.043 Uiso 1 calc R
C5 C 0.16674(17) 0.1661(3) 0.35810(13) 0.0303(5) Uani 1 d .
H5 H 0.2272 0.1232 0.3949 0.036 Uiso 1 calc R
C6 C 0.18631(16) 0.1848(3) 0.27830(13) 0.0257(5) Uani 1 d .
C7 C 0.29944(16) 0.1375(3) 0.24572(13) 0.0288(5) Uani 1 d .
H7A H 0.2832 0.0554 0.2005 0.035 Uiso 1 calc R
H7B H 0.3329 0.2438 0.2237 0.035 Uiso 1 calc R
C8 C 0.38832(15) 0.0576(3) 0.30546(12) 0.0271(5) Uani 1 d .
C9 C 0.38859(16) -0.1219(3) 0.31898(12) 0.0277(5) Uani 1 d .
C10 C 0.47237(17) -0.1973(3) 0.37255(13) 0.0294(5) Uani 1 d .
H10 H 0.4723 -0.3191 0.3814 0.035 Uiso 1 calc R
C11 C 0.55557(16) -0.0944(3) 0.41279(12) 0.0286(5) Uani 1 d .
H11 H 0.6129 -0.1467 0.4492 0.034 Uiso 1 calc R
C12 C 0.55745(16) 0.0839(3) 0.40125(12) 0.0260(5) Uani 1 d .
C13 C 0.47233(16) 0.1569(3) 0.34714(12) 0.0269(5) Uani 1 d .
H13 H 0.4723 0.2788 0.3388 0.032 Uiso 1 calc R
C14 C 0.30345(19) -0.3966(3) 0.28166(15) 0.0394(6) Uani 1 d .
H14A H 0.2394 -0.4441 0.2461 0.059 Uiso 1 calc GR
H14B H 0.2951 -0.4327 0.3372 0.059 Uiso 1 calc GR
H14C H 0.3770 -0.4400 0.2650 0.059 Uiso 1 calc GR
C15 C 0.64757(17) 0.1927(3) 0.44396(12) 0.0285(5) Uani 1 d .
C16 C 0.7191(2) 0.4597(3) 0.47701(15) 0.0437(6) Uani 1 d .
H16 H 0.7134 0.5826 0.4744 0.052 Uiso 1 calc R
C17 C 0.8128(2) 0.3878(3) 0.52051(14) 0.0415(6) Uani 1 d .
H17 H 0.8720 0.4572 0.5473 0.050 Uiso 1 calc R
C18 C 0.81631(19) 0.2107(3) 0.52315(14) 0.0373(6) Uani 1 d .
H18 H 0.8796 0.1564 0.5533 0.045 Uiso 1 calc R

loop_
_atom_site_aniso_label
_atom_site_aniso_U_11
_atom_site_aniso_U_22
_atom_site_aniso_U_33
_atom_site_aniso_U_23
_atom_site_aniso_U_13
_atom_site_aniso_U_12
Cl1 0.0394(4) 0.0733(5) 0.0312(4) 0.0114(3) -0.0044(3) 0.0168(3)
O1 0.0286(8) 0.0318(9) 0.0484(11) -0.0001(7) -0.0090(7) -0.0052(7)
N1 0.0297(9) 0.0372(11) 0.0320(11) 0.0006(9) -0.0048(8) 0.0026(8)
N2 0.0428(11) 0.0302(11) 0.0391(12) 0.0017(9) -0.0070(9) -0.0022(9)
C1 0.0292(11) 0.0292(12) 0.0293(12) 0.0013(9) -0.0021(9) 0.0008(9)
C2 0.0267(11) 0.0391(13) 0.0424(14) 0.0013(11) -0.0051(9) 0.0069(10)
C3 0.0290(12) 0.0445(15) 0.0446(15) -0.0032(12) 0.0057(10) 0.0056(10)
C4 0.0366(12) 0.0399(14) 0.0320(13) -0.0029(11) 0.0050(10) -0.0003(10)
C5 0.0296(11) 0.0309(12) 0.0292(12) 0.0015(10) -0.0044(9) -0.0003(9)
C6 0.0243(10) 0.0221(11) 0.0297(12) 0.0003(9) -0.0038(8) -0.0037(8)
C7 0.0271(10) 0.0319(12) 0.0265(12) 0.0044(9) -0.0026(8) 0.0018(9)
C8 0.0225(10) 0.0303(12) 0.0286(12) 0.0009(9) 0.0021(8) 0.0009(9)
C9 0.0220(10) 0.0313(12) 0.0299(12) -0.0016(10) 0.0026(8) -0.0006(9)
C10 0.0310(11) 0.0238(11) 0.0334(13) 0.0033(10) 0.0025(9) 0.0026(9)
C11 0.0291(11) 0.0316(12) 0.0243(11) 0.0026(9) -0.0022(8) 0.0057(9)
C12 0.0248(10) 0.0302(11) 0.0230(11) 0.0007(9) 0.0023(8) 0.0041(9)
C13 0.0269(10) 0.0258(11) 0.0277(12) 0.0017(9) 0.0008(8) 0.0032(9)
C14 0.0381(12) 0.0303(13) 0.0490(16) -0.0021(11) 0.0001(11) -0.0084(10)
C15 0.0305(11) 0.0347(13) 0.0203(11) 0.0023(9) 0.0023(8) 0.0019(9)
C16 0.0533(14) 0.0342(13) 0.0424(15) 0.0002(12) -0.0030(11) -0.0061(12)
C17 0.0413(12) 0.0481(15) 0.0332(14) -0.0041(12) -0.0069(10) -0.0116(11)
C18 0.0323(12) 0.0449(15) 0.0332(14) 0.0002(11) -0.0063(10) -0.0023(11)

loop_
_atom_type_symbol
_atom_type_description
_atom_type_scat_dispersion_real
_atom_type_scat_dispersion_imag
_atom_type_scat_source
C C 0.0033 0.0016 'International Tables Vol C Tables 4.2.6.8 and 6.1.1.4'
H H 0.0000 0.0000 'International Tables Vol C Tables 4.2.6.8 and 6.1.1.4'
Cl Cl 0.1484 0.1585 'International Tables Vol C Tables 4.2.6.8 and 6.1.1.4'
N N 0.0061 0.0033 'International Tables Vol C Tables 4.2.6.8 and 6.1.1.4'
O O 0.0106 0.0060 'International Tables Vol C Tables 4.2.6.8 and 6.1.1.4'

loop_
_geom_angle_atom_site_label_1
_geom_angle_atom_site_label_2
_geom_angle_atom_site_label_3
_geom_angle
C9 O1 C14 118.12(16)
C18 N1 C15 116.41(19)
C16 N2 C15 116.03(19)
C2 C1 Cl1 118.28(17)
C2 C1 C6 122.6(2)
C6 C1 Cl1 119.11(16)
C1 C2 H2 120.4
C3 C2 C1 119.2(2)
C3 C2 H2 120.4
C2 C3 H3 120.1
C2 C3 C4 119.7(2)
C4 C3 H3 120.1
C3 C4 H4 120.0
C3 C4 C5 120.1(2)
C5 C4 H4 120.0
C4 C5 H5 119.1
C6 C5 C4 121.8(2)
C6 C5 H5 119.1
C1 C6 C7 120.35(19)
C5 C6 C1 116.55(18)
C5 C6 C7 123.10(17)
C6 C7 H7A 108.4
C6 C7 H7B 108.4
H7A C7 H7B 107.5
C8 C7 C6 115.32(17)
C8 C7 H7A 108.4
C8 C7 H7B 108.4
C9 C8 C7 120.23(18)
C13 C8 C7 121.38(19)
C13 C8 C9 118.38(18)
O1 C9 C8 115.25(17)
O1 C9 C10 124.21(19)
C10 C9 C8 120.53(18)
C9 C10 H10 120.2
C11 C10 C9 119.59(19)
C11 C10 H10 120.2
C10 C11 H11 119.3
C10 C11 C12 121.41(18)
C12 C11 H11 119.3
C11 C12 C13 118.00(19)
C11 C12 C15 120.99(18)
C13 C12 C15 121.00(19)
C8 C13 C12 122.09(19)
C8 C13 H13 119.0
C12 C13 H13 119.0
O1 C14 H14A 109.5
O1 C14 H14B 109.5
O1 C14 H14C 109.5
H14A C14 H14B 109.5
H14A C14 H14C 109.5
H14B C14 H14C 109.5
N1 C15 N2 125.00(19)
N1 C15 C12 117.24(19)
N2 C15 C12 117.76(17)
N2 C16 H16 118.4
N2 C16 C17 123.3(2)
C17 C16 H16 118.4
C16 C17 H17 121.9
C18 C17 C16 116.1(2)
C18 C17 H17 121.9
N1 C18 C17 123.2(2)
N1 C18 H18 118.4
C17 C18 H18 118.4

loop_
_geom_bond_atom_site_label_1
_geom_bond_atom_site_label_2
_geom_bond_distance
Cl1 C1 1.740(2)
O1 C9 1.365(2)
O1 C14 1.426(3)
N1 C15 1.340(3)
N1 C18 1.327(3)
N2 C15 1.345(3)
N2 C16 1.329(3)
C1 C2 1.386(3)
C1 C6 1.394(3)
C2 H2 0.9500
C2 C3 1.370(3)
C3 H3 0.9500
C3 C4 1.384(3)
C4 H4 0.9500
C4 C5 1.384(3)
C5 H5 0.9500
C5 C6 1.378(3)
C6 C7 1.509(3)
C7 H7A 0.9900
C7 H7B 0.9900
C7 C8 1.501(3)
C8 C9 1.401(3)
C8 C13 1.378(3)
C9 C10 1.388(3)
C10 H10 0.9500
C10 C11 1.377(3)
C11 H11 0.9500
C11 C12 1.388(3)
C12 C13 1.396(3)
C12 C15 1.473(3)
C13 H13 0.9500
C14 H14A 0.9800
C14 H14B 0.9800
C14 H14C 0.9800
C16 H16 0.9500
C16 C17 1.370(3)
C17 H17 0.9500
C17 C18 1.366(3)
C18 H18 0.9500

loop_
_geom_torsion_atom_site_label_1
_geom_torsion_atom_site_label_2
_geom_torsion_atom_site_label_3
_geom_torsion_atom_site_label_4
_geom_torsion
Cl1 C1 C2 C3 -178.82(18)
Cl1 C1 C6 C5 178.14(16)
Cl1 C1 C6 C7 -2.1(3)
O1 C9 C10 C11 -179.14(19)
N2 C16 C17 C18 -0.7(4)
C1 C2 C3 C4 0.6(3)
C1 C6 C7 C8 -176.13(19)
C2 C1 C6 C5 -0.3(3)
C2 C1 C6 C7 179.4(2)
C2 C3 C4 C5 -0.2(3)
C3 C4 C5 C6 -0.5(3)
C4 C5 C6 C1 0.7(3)
C4 C5 C6 C7 -179.0(2)
C5 C6 C7 C8 3.6(3)
C6 C1 C2 C3 -0.4(3)
C6 C7 C8 C9 86.7(2)
C6 C7 C8 C13 -94.5(2)
C7 C8 C9 O1 -2.4(3)
C7 C8 C9 C10 178.29(18)
C7 C8 C13 C12 -178.23(18)
C8 C9 C10 C11 0.2(3)
C9 C8 C13 C12 0.7(3)
C9 C10 C11 C12 0.3(3)
C10 C11 C12 C13 -0.2(3)
C10 C11 C12 C15 -179.36(18)
C11 C12 C13 C8 -0.2(3)
C11 C12 C15 N1 8.6(3)
C11 C12 C15 N2 -171.39(19)
C13 C8 C9 O1 178.76(17)
C13 C8 C9 C10 -0.6(3)
C13 C12 C15 N1 -170.48(18)
C13 C12 C15 N2 9.5(3)
C14 O1 C9 C8 173.86(18)
C14 O1 C9 C10 -6.8(3)
C15 N1 C18 C17 -0.2(3)
C15 N2 C16 C17 0.1(3)
C15 C12 C13 C8 178.89(18)
C16 N2 C15 N1 0.5(3)
C16 N2 C15 C12 -179.43(19)
C16 C17 C18 N1 0.8(4)
C18 N1 C15 N2 -0.5(3)
C18 N1 C15 C12 179.47(19)
